data_8105307
loop_
_publ_author_name
'Reiss, Guido J.'
'Sergeeva, Alena'

_publ_section_title
;
 The crystal structure of
 3-((1R,2S)-1-methylpyrrolidin-1-ium-2-yl)pyridin-1-ium
 tetrachloridozincate(II) monohydrate, C10H18Cl4ZnN2O
;
_journal_issue 4
_journal_name_full 'Zeitschrift f\"ur Kristallographie - New Crystal Structures'
_journal_page_first 851
_journal_page_last 854
_journal_paper_doi 10.1515/ncrs-2020-0054
_journal_volume 235
_journal_year 2020
_chemical_absolute_configuration ad
_chemical_formula_moiety 'C10 H16 N2, Cl4 Zn, H2 O'
_chemical_formula_sum 'C10 H18 Cl4 N2 O Zn'
_chemical_formula_weight 389.43
_chemical_melting_point 489
_chemical_name_common
;
Nicotin-1,1'-diium tetrachloridozincate(II) monohydrate
;
_chemical_name_systematic
;
3-((1<i>R</i>,2<i>S</i>)-1-methylpyrrolidin-1-ium-2-yl)pyridin-1-ium
tetrachloridozincate(II) monohydrate
;
_space_group_crystal_system orthorhombic
_space_group_IT_number 19
_space_group_name_Hall 'P 2ac 2ab'
_space_group_name_H-M_alt 'P 21 21 21'
_atom_sites_solution_hydrogens mixed
_cell_angle_alpha 90
_cell_angle_beta 90
_cell_angle_gamma 90
_cell_formula_units_Z 4
_cell_length_a 7.07520(10)
_cell_length_b 7.50850(10)
_cell_length_c 29.3383(5)
_cell_measurement_reflns_used 22078
_cell_measurement_temperature 290(2)
_cell_measurement_theta_max 31.7250
_cell_measurement_theta_min 2.9620
_cell_volume 1558.57(4)
_computing_cell_refinement 'CrysAlis^Pro^, Ver. 38.43 [1]'
_computing_data_collection 'CrysAlis^Pro^, Ver. 38.43 [1]'
_computing_data_reduction 'CrysAlis^Pro^, Ver. 38.43 [1]'
_computing_molecular_graphics 'Diamond 4.0 [4]'
_computing_structure_refinement 'SHELXL-2018/3 [3]'
_computing_structure_solution 'SHELXT  [2]'
_diffrn_ambient_temperature 290(2)
_diffrn_detector_area_resol_mean 16.2711
_diffrn_measured_fraction_theta_full 0.994
_diffrn_measured_fraction_theta_max 0.994
_diffrn_measurement_device 'four-circle diffractometer'
_diffrn_measurement_device_type 'Xcalibur, Eos'
_diffrn_measurement_method '\w scans'
_diffrn_radiation_type MoK\a
_diffrn_radiation_wavelength 0.71073
_diffrn_reflns_av_R_equivalents 0.0298
_diffrn_reflns_av_unetI/netI 0.0155
_diffrn_reflns_Laue_measured_fraction_full 0.994
_diffrn_reflns_Laue_measured_fraction_max 0.994
_diffrn_reflns_limit_h_max 9
_diffrn_reflns_limit_h_min -9
_diffrn_reflns_limit_k_max 9
_diffrn_reflns_limit_k_min -9
_diffrn_reflns_limit_l_max 38
_diffrn_reflns_limit_l_min -38
_diffrn_reflns_number 27747
_diffrn_reflns_point_group_measured_fraction_full 0.996
_diffrn_reflns_point_group_measured_fraction_max 0.996
_diffrn_reflns_theta_full 27.999
_diffrn_reflns_theta_max 27.999
_diffrn_reflns_theta_min 4.168
_diffrn_source 'sealed tube'
_exptl_absorpt_coefficient_mu 2.251
_exptl_absorpt_correction_T_max 0.749
_exptl_absorpt_correction_T_min 0.279
_exptl_absorpt_correction_type gaussian
_exptl_absorpt_process_details
;
CrysAlisPro, Agilent Technologies, Version 1.171.37.35 
Numerical absorption correction based on gaussian integration over
a multifaceted crystal model
Empirical absorption correction using spherical harmonics,
 implemented in SCALE3 ABSPACK scaling algorithm.
;
_exptl_crystal_colour colorless
_exptl_crystal_density_diffrn 1.660
_exptl_crystal_description plate
_exptl_crystal_F_000 792
_exptl_crystal_size_max 0.8024
_exptl_crystal_size_mid 0.5406
_exptl_crystal_size_min 0.1315
_refine_diff_density_max 0.372
_refine_diff_density_min -0.428
_refine_diff_density_rms 0.060
_refine_ls_abs_structure_details
;
 Flack x determined using 1388 quotients [(I+)-(I-)]/[(I+)+(I-)]
 (Parsons, Flack and Wagner, Acta Cryst. B69 (2013) 249-259).
;
_refine_ls_abs_structure_Flack 0.007(4)
_refine_ls_extinction_coef .
_refine_ls_extinction_method none
_refine_ls_goodness_of_fit_ref 1.040
_refine_ls_hydrogen_treatment mixed
_refine_ls_matrix_type full
_refine_ls_number_parameters 179
_refine_ls_number_reflns 3750
_refine_ls_number_restraints 3
_refine_ls_restrained_S_all 1.039
_refine_ls_R_factor_all 0.0352
_refine_ls_R_factor_gt 0.0330
_refine_ls_shift/su_max 0.001
_refine_ls_shift/su_mean 0.000
_refine_ls_structure_factor_coef Fsqd
_refine_ls_weighting_details 'w=1/[\s^2^(Fo^2^)+(0.0152P)^2^+2.3631P] where P=(Fo^2^+2Fc^2^)/3'
_refine_ls_weighting_scheme calc
_refine_ls_wR_factor_gt 0.0660
_refine_ls_wR_factor_ref 0.0672
_reflns_Friedel_coverage 0.719
_reflns_Friedel_fraction_full 0.999
_reflns_Friedel_fraction_max 0.999
_reflns_number_gt 3604
_reflns_number_total 3750
_reflns_threshold_expression 'I > 2\s(I)'
_cod_data_source_file suppl_ncrs-2020-0054_suppl.cif
_cod_data_source_block exp_1094_rt
_cod_database_code 8105307
_shelx_space_group_comment
;
The symmetry employed for this shelxl refinement is uniquely defined
by the following loop, which should always be used as a source of
symmetry information in preference to the above space-group names.
They are only intended as comments.
;

loop_
_space_group_symop_operation_xyz
'x, y, z'
'-x+1/2, -y, z+1/2'
'-x, y+1/2, -z+1/2'
'x+1/2, -y+1/2, -z'

loop_
_atom_site_label
_atom_site_type_symbol
_atom_site_fract_x
_atom_site_fract_y
_atom_site_fract_z
_atom_site_U_iso_or_equiv
_atom_site_adp_type
_atom_site_occupancy
_atom_site_site_symmetry_order
_atom_site_calc_flag
_atom_site_refinement_flags_posn
_atom_site_refinement_flags_adp
_atom_site_refinement_flags_occupancy
_atom_site_disorder_assembly
_atom_site_disorder_group
Zn1 Zn 0.33235(7) 0.72221(6) 0.62657(2) 0.03149(11) Uani 1 1 d . . . . .
Cl1 Cl 0.3209(2) 0.48652(14) 0.57828(4) 0.0428(3) Uani 1 1 d . . . . .
Cl2 Cl 0.03496(15) 0.76693(15) 0.65426(3) 0.0394(2) Uani 1 1 d . . . . .
Cl3 Cl 0.53251(18) 0.6885(2) 0.68610(4) 0.0531(3) Uani 1 1 d . . . . .
Cl4 Cl 0.4349(2) 0.95560(17) 0.58342(4) 0.0575(4) Uani 1 1 d . . . . .
N1 N 0.8004(6) 0.4450(5) 0.54165(12) 0.0376(8) Uani 1 1 d . . . . .
H1 H 0.762(7) 0.540(7) 0.5281(17) 0.043(14) Uiso 1 1 d . . . . .
C2 C 0.8081(6) 0.4413(5) 0.58728(14) 0.0324(8) Uani 1 1 d . . . . .
H2 H 0.772046 0.540726 0.604066 0.039 Uiso 1 1 calc R U . . .
C3 C 0.8691(5) 0.2911(5) 0.60908(12) 0.0267(8) Uani 1 1 d . . . . .
C4 C 0.9179(6) 0.1450(6) 0.58296(13) 0.0325(9) Uani 1 1 d . . . . .
H4 H 0.960327 0.041586 0.597085 0.039 Uiso 1 1 calc R U . . .
C5 C 0.9041(6) 0.1515(6) 0.53576(14) 0.0364(10) Uani 1 1 d . . . . .
H5 H 0.935239 0.052961 0.518069 0.044 Uiso 1 1 calc R U . . .
C6 C 0.8434(6) 0.3062(6) 0.51589(13) 0.0385(10) Uani 1 1 d . . . . .
H6 H 0.832494 0.313690 0.484361 0.046 Uiso 1 1 calc R U . . .
N1' N 0.7692(6) 0.1462(5) 0.68211(12) 0.0369(9) Uani 1 1 d . . . . .
H1' H 0.786(7) 0.043(6) 0.6693(15) 0.035(13) Uiso 1 1 d . . . . .
C2' C 0.8895(6) 0.2897(6) 0.66041(12) 0.0309(8) Uani 1 1 d . . . . .
H2' H 0.849295 0.405664 0.672283 0.037 Uiso 1 1 calc R U . . .
C3' C 1.0873(6) 0.2499(7) 0.67813(14) 0.0422(11) Uani 1 1 d . . . . .
H3A H 1.157224 0.359508 0.682818 0.051 Uiso 1 1 calc R U . . .
H3B H 1.156057 0.176240 0.656614 0.051 Uiso 1 1 calc R U . . .
C4' C 1.0607(9) 0.1516(7) 0.72322(16) 0.0526(13) Uani 1 1 d . . . . .
H4A H 1.125026 0.037580 0.722485 0.063 Uiso 1 1 calc R U . . .
H4B H 1.111298 0.221305 0.748242 0.063 Uiso 1 1 calc R U . . .
C5' C 0.8526(9) 0.1256(8) 0.72893(15) 0.0535(13) Uani 1 1 d . . . . .
H5A H 0.800882 0.214021 0.749559 0.064 Uiso 1 1 calc R U . . .
H5B H 0.825863 0.008028 0.741021 0.064 Uiso 1 1 calc R U . . .
C6' C 0.5640(7) 0.1874(8) 0.68251(18) 0.0524(13) Uani 1 1 d . . . . .
H6A H 0.519860 0.201113 0.651766 0.079 Uiso 1 1 calc R U . . .
H6B H 0.542879 0.295953 0.699045 0.079 Uiso 1 1 calc R U . . .
H6C H 0.496665 0.091920 0.696966 0.079 Uiso 1 1 calc R U . . .
O1W O 0.6448(6) 0.7405(5) 0.50298(12) 0.0562(9) Uani 1 1 d D . . . .
H1W H 0.597(8) 0.811(6) 0.5233(14) 0.082(16) Uiso 1 1 d D U . . .
H2W H 0.689(8) 0.798(6) 0.4798(13) 0.082(16) Uiso 1 1 d D U . . .

loop_
_atom_site_aniso_label
_atom_site_aniso_U_11
_atom_site_aniso_U_22
_atom_site_aniso_U_33
_atom_site_aniso_U_23
_atom_site_aniso_U_13
_atom_site_aniso_U_12
Zn1 0.0384(2) 0.0308(2) 0.02530(19) 0.00031(18) 0.0022(2) -0.0003(2)
Cl1 0.0569(7) 0.0352(5) 0.0364(5) -0.0092(4) 0.0074(5) -0.0035(6)
Cl2 0.0413(5) 0.0352(5) 0.0417(5) -0.0019(4) 0.0047(4) 0.0033(5)
Cl3 0.0485(6) 0.0721(9) 0.0388(6) 0.0004(6) -0.0100(5) 0.0099(6)
Cl4 0.0926(10) 0.0395(6) 0.0403(6) 0.0070(5) 0.0136(7) -0.0147(7)
N1 0.043(2) 0.0355(19) 0.0338(18) 0.0083(15) -0.0088(16) 0.0018(17)
C2 0.034(2) 0.0283(19) 0.035(2) -0.0015(16) -0.0036(18) 0.0019(17)
C3 0.0284(18) 0.0284(18) 0.0232(16) -0.0038(15) 0.0010(13) -0.0012(16)
C4 0.040(2) 0.029(2) 0.0288(19) 0.0012(16) -0.0007(17) 0.0051(17)
C5 0.042(2) 0.039(2) 0.028(2) -0.0044(18) 0.0019(18) 0.0021(19)
C6 0.039(2) 0.052(3) 0.0247(17) 0.0028(17) -0.0015(18) -0.004(2)
N1' 0.057(2) 0.0264(18) 0.0272(17) -0.0033(15) 0.0074(16) 0.0001(16)
C2' 0.043(2) 0.0285(19) 0.0213(16) -0.0004(15) -0.0011(14) 0.0001(17)
C3' 0.046(2) 0.046(3) 0.034(2) -0.002(2) -0.0091(17) -0.002(2)
C4' 0.076(4) 0.049(3) 0.032(2) 0.001(2) -0.018(2) 0.005(3)
C5' 0.076(4) 0.056(3) 0.028(2) 0.009(2) 0.004(2) 0.007(3)
C6' 0.046(3) 0.062(4) 0.050(3) -0.003(3) 0.007(2) -0.010(3)
O1W 0.070(2) 0.044(2) 0.055(2) 0.0128(16) 0.0160(19) 0.016(2)

loop_
_atom_type_symbol
_atom_type_description
_atom_type_scat_dispersion_real
_atom_type_scat_dispersion_imag
_atom_type_scat_source
C C 0.0033 0.0016 'International Tables Vol C Tables 4.2.6.8 and 6.1.1.4'
O O 0.0106 0.0060 'International Tables Vol C Tables 4.2.6.8 and 6.1.1.4'
Zn Zn 0.2839 1.4301 'International Tables Vol C Tables 4.2.6.8 and 6.1.1.4'
Cl Cl 0.1484 0.1585 'International Tables Vol C Tables 4.2.6.8 and 6.1.1.4'
N N 0.0061 0.0033 'International Tables Vol C Tables 4.2.6.8 and 6.1.1.4'
H H 0.0000 0.0000 'International Tables Vol C Tables 4.2.6.8 and 6.1.1.4'

loop_
_geom_angle_atom_site_label_1
_geom_angle_atom_site_label_2
_geom_angle_atom_site_label_3
_geom_angle
_geom_angle_site_symmetry_1
_geom_angle_site_symmetry_3
Cl3 Zn1 Cl1 114.65(5) . .
Cl3 Zn1 Cl2 108.60(5) . .
Cl1 Zn1 Cl2 107.72(5) . .
Cl3 Zn1 Cl4 108.39(6) . .
Cl1 Zn1 Cl4 105.32(5) . .
Cl2 Zn1 Cl4 112.22(5) . .
C6 N1 C2 123.0(4) . .
C6 N1 H1 117(3) . .
C2 N1 H1 119(3) . .
N1 C2 C3 119.8(4) . .
N1 C2 H2 120.1 . .
C3 C2 H2 120.1 . .
C2 C3 C4 118.3(3) . .
C2 C3 C2' 120.1(4) . .
C4 C3 C2' 121.5(4) . .
C3 C4 C5 120.5(4) . .
C3 C4 H4 119.8 . .
C5 C4 H4 119.8 . .
C6 C5 C4 118.4(4) . .
C6 C5 H5 120.8 . .
C4 C5 H5 120.8 . .
N1 C6 C5 119.9(4) . .
N1 C6 H6 120.1 . .
C5 C6 H6 120.1 . .
C6' N1' C5' 113.5(4) . .
C6' N1' C2' 113.9(4) . .
C5' N1' C2' 103.7(4) . .
C6' N1' H1' 109(3) . .
C5' N1' H1' 104(3) . .
C2' N1' H1' 112(3) . .
C3 C2' N1' 111.7(3) . .
C3 C2' C3' 115.4(3) . .
N1' C2' C3' 103.5(3) . .
C3 C2' H2' 108.6 . .
N1' C2' H2' 108.6 . .
C3' C2' H2' 108.6 . .
C2' C3' C4' 106.1(4) . .
C2' C3' H3A 110.5 . .
C4' C3' H3A 110.5 . .
C2' C3' H3B 110.5 . .
C4' C3' H3B 110.5 . .
H3A C3' H3B 108.7 . .
C5' C4' C3' 106.4(4) . .
C5' C4' H4A 110.5 . .
C3' C4' H4A 110.5 . .
C5' C4' H4B 110.5 . .
C3' C4' H4B 110.5 . .
H4A C4' H4B 108.6 . .
C4' C5' N1' 105.7(4) . .
C4' C5' H5A 110.6 . .
N1' C5' H5A 110.6 . .
C4' C5' H5B 110.6 . .
N1' C5' H5B 110.6 . .
H5A C5' H5B 108.7 . .
N1' C6' H6A 109.5 . .
N1' C6' H6B 109.5 . .
H6A C6' H6B 109.5 . .
N1' C6' H6C 109.5 . .
H6A C6' H6C 109.5 . .
H6B C6' H6C 109.5 . .
H1W O1W H2W 112(3) . .

loop_
_geom_bond_atom_site_label_1
_geom_bond_atom_site_label_2
_geom_bond_distance
_geom_bond_site_symmetry_2
Zn1 Cl3 2.2628(12) .
Zn1 Cl1 2.2683(11) .
Zn1 Cl2 2.2803(11) .
Zn1 Cl4 2.2803(12) .
N1 C6 1.323(6) .
N1 C2 1.340(5) .
N1 H1 0.86(5) .
C2 C3 1.366(6) .
C2 H2 0.9300 .
C3 C4 1.382(5) .
C3 C2' 1.513(5) .
C4 C5 1.389(5) .
C4 H4 0.9300 .
C5 C6 1.369(6) .
C5 H5 0.9300 .
C6 H6 0.9300 .
N1' C6' 1.484(6) .
N1' C5' 1.503(6) .
N1' C2' 1.513(5) .
N1' H1' 0.87(5) .
C2' C3' 1.523(6) .
C2' H2' 0.9800 .
C3' C4' 1.526(6) .
C3' H3A 0.9700 .
C3' H3B 0.9700 .
C4' C5' 1.495(8) .
C4' H4A 0.9700 .
C4' H4B 0.9700 .
C5' H5A 0.9700 .
C5' H5B 0.9700 .
C6' H6A 0.9600 .
C6' H6B 0.9600 .
C6' H6C 0.9600 .
O1W H1W 0.866(13) .
O1W H2W 0.865(13) .

loop_
_geom_hbond_atom_site_label_D
_geom_hbond_atom_site_label_H
_geom_hbond_atom_site_label_A
_geom_hbond_distance_DH
_geom_hbond_distance_HA
_geom_hbond_distance_DA
_geom_hbond_angle_DHA
_geom_hbond_site_symmetry_A
_geom_hbond_publ_flag
N1 H1 O1W 0.86(5) 1.87(5) 2.724(5) 171(5) . yes
O1W H1W Cl4 0.866(13) 2.367(16) 3.222(4) 169(5) . yes
O1W H2W Cl1 0.865(13) 2.527(18) 3.382(4) 170(5) 4_566 yes
N1' H1' Cl2 0.87(5) 2.76(5) 3.509(4) 146(4) 1_645 yes

loop_
_geom_torsion_atom_site_label_1
_geom_torsion_atom_site_label_2
_geom_torsion_atom_site_label_3
_geom_torsion_atom_site_label_4
_geom_torsion
_geom_torsion_site_symmetry_1
_geom_torsion_site_symmetry_2
_geom_torsion_site_symmetry_3
_geom_torsion_site_symmetry_4
C6 N1 C2 C3 2.4(7) . . . .
N1 C2 C3 C4 -1.3(6) . . . .
N1 C2 C3 C2' 176.3(4) . . . .
C2 C3 C4 C5 -0.3(6) . . . .
C2' C3 C4 C5 -177.8(4) . . . .
C3 C4 C5 C6 0.8(7) . . . .
C2 N1 C6 C5 -1.9(7) . . . .
C4 C5 C6 N1 0.3(7) . . . .
C2 C3 C2' N1' 121.6(4) . . . .
C4 C3 C2' N1' -60.9(5) . . . .
C2 C3 C2' C3' -120.5(4) . . . .
C4 C3 C2' C3' 56.9(5) . . . .
C6' N1' C2' C3 -73.8(5) . . . .
C5' N1' C2' C3 162.4(4) . . . .
C6' N1' C2' C3' 161.4(4) . . . .
C5' N1' C2' C3' 37.6(4) . . . .
C3 C2' C3' C4' -147.9(4) . . . .
N1' C2' C3' C4' -25.5(4) . . . .
C2' C3' C4' C5' 3.9(5) . . . .
C3' C4' C5' N1' 19.7(5) . . . .
C6' N1' C5' C4' -159.9(4) . . . .
C2' N1' C5' C4' -35.8(5) . . . .
